data_4114407
loop_
_publ_author_name
'Mikio Sasaki'
'Andrei K. Yudin'

_publ_section_title
;
 Oxidative Cycloamination of Olefins with Aziridines as a Versatile Route
 to Saturated Nitrogen-Containing Heterocycles
;
_journal_name_full 'Journal of the American Chemical Society'
_journal_page_first 14242
_journal_page_last 14243
_journal_paper_doi 10.1021/ja037726q
_journal_volume 125
_journal_year 2003
_chemical_formula_moiety 'C13 H13 N O'
_chemical_formula_sum 'C13 H13 N O'
_chemical_formula_weight 199.24
_chemical_name_systematic
; 
 ? 
;
_space_group_IT_number 2
_symmetry_cell_setting triclinic
_symmetry_space_group_name_Hall '-P 1'
_symmetry_space_group_name_H-M 'P -1'
_atom_sites_solution_hydrogens geom
_atom_sites_solution_primary direct
_atom_sites_solution_secondary difmap
_audit_creation_method SHELXL-97
_cell_angle_alpha 86.489(2)
_cell_angle_beta 86.233(2)
_cell_angle_gamma 83.4370(17)
_cell_formula_units_Z 4
_cell_length_a 9.6510(4)
_cell_length_b 10.3200(4)
_cell_length_c 10.8860(4)
_cell_measurement_reflns_used 30688
_cell_measurement_temperature 150(1)
_cell_measurement_theta_max 27.5
_cell_measurement_theta_min 2.6
_cell_volume 1073.21(7)
_computing_cell_refinement 'Denzo-SMN (Otwinowski & Minor, 1997)'
_computing_data_collection 'Collect (Nonius BV, 1997-2002)'
_computing_data_reduction Denzo-SMN
_computing_molecular_graphics 'SHELXTL V6.12'
_computing_publication_material 'SHELXTL V6.12'
_computing_structure_refinement 'SHELXTL V6.12(Sheldrick, 2001)'
_computing_structure_solution 'SIR-92 (Altomare et al., 1993)'
_diffrn_ambient_temperature 150(1)
_diffrn_detector_area_resol_mean 9
_diffrn_measured_fraction_theta_full 0.990
_diffrn_measured_fraction_theta_max 0.990
_diffrn_measurement_device_type 'Nonius KappaCCD'
_diffrn_measurement_method '\f scans and \w scans with \k offsets'
_diffrn_radiation_monochromator graphite
_diffrn_radiation_source 'fine-focus sealed tube'
_diffrn_radiation_type MoK\a
_diffrn_radiation_wavelength 0.71073
_diffrn_reflns_av_R_equivalents 0.0632
_diffrn_reflns_av_sigmaI/netI 0.0668
_diffrn_reflns_limit_h_max 12
_diffrn_reflns_limit_h_min -12
_diffrn_reflns_limit_k_max 13
_diffrn_reflns_limit_k_min -13
_diffrn_reflns_limit_l_max 14
_diffrn_reflns_limit_l_min -14
_diffrn_reflns_number 15132
_diffrn_reflns_theta_full 27.55
_diffrn_reflns_theta_max 27.55
_diffrn_reflns_theta_min 2.66
_diffrn_standards_decay_% 0
_diffrn_standards_number 0
_exptl_absorpt_coefficient_mu 0.078
_exptl_absorpt_correction_type none
_exptl_absorpt_process_details
; 
?
;
_exptl_crystal_density_diffrn 1.233
_exptl_crystal_description needle
_exptl_crystal_F_000 424
_exptl_crystal_size_max 0.24
_exptl_crystal_size_mid 0.20
_exptl_crystal_size_min 0.10
_refine_diff_density_max 0.222
_refine_diff_density_min -0.192
_refine_diff_density_rms 0.047
_refine_ls_extinction_coef 0.028(5)
_refine_ls_extinction_expression Fc^*^=kFc[1+0.001xFc^2^\l^3^/sin(2\q)]^-1/4^
_refine_ls_extinction_method SHELXL
_refine_ls_goodness_of_fit_ref 1.004
_refine_ls_hydrogen_treatment constr
_refine_ls_matrix_type full
_refine_ls_number_parameters 272
_refine_ls_number_reflns 4914
_refine_ls_number_restraints 0
_refine_ls_restrained_S_all 1.004
_refine_ls_R_factor_all 0.0908
_refine_ls_R_factor_gt 0.0493
_refine_ls_shift/su_max 0.000
_refine_ls_shift/su_mean 0.000
_refine_ls_structure_factor_coef Fsqd
_refine_ls_weighting_details 'calc w=1/[\s^2^(Fo^2^)+(0.0782P)^2^+0.0000P] where P=(Fo^2^+2Fc^2^)/3'
_refine_ls_weighting_scheme calc
_refine_ls_wR_factor_gt 0.1245
_refine_ls_wR_factor_ref 0.1463
_reflns_number_gt 3141
_reflns_number_total 4914
_reflns_threshold_expression I>2\s(I)
_cod_data_source_file ja037726qsi20031011_071944.cif
_cod_data_source_block k0379
_cod_database_code 4114407

loop_
_symmetry_equiv_pos_as_xyz
'x, y, z'
'-x, -y, -z'

loop_
_atom_site_label
_atom_site_type_symbol
_atom_site_fract_x
_atom_site_fract_y
_atom_site_fract_z
_atom_site_U_iso_or_equiv
_atom_site_adp_type
_atom_site_occupancy
_atom_site_symmetry_multiplicity
_atom_site_calc_flag
_atom_site_refinement_flags
N1A N 0.26640(13) 0.80193(13) 0.30167(11) 0.0377(3) Uani 1 1 d .
O1A O 0.21821(12) 0.61128(14) 0.13231(11) 0.0595(4) Uani 1 1 d .
C1A C 0.32725(16) 0.66161(16) 0.12235(14) 0.0398(4) Uani 1 1 d .
C2A C 0.37947(15) 0.71624(16) 0.23210(13) 0.0376(4) Uani 1 1 d .
H2AA H 0.4761 0.7431 0.2250 0.045 Uiso 1 1 calc R
C3A C 0.32236(16) 0.67338(16) 0.35579(14) 0.0389(4) Uani 1 1 d .
H3AA H 0.2609 0.6012 0.3614 0.047 Uiso 1 1 calc R
C4A C 0.40565(18) 0.69017(17) 0.46535(14) 0.0452(4) Uani 1 1 d .
H4AA H 0.4932 0.6299 0.4642 0.054 Uiso 1 1 calc R
H4AB H 0.3506 0.6740 0.5437 0.054 Uiso 1 1 calc R
C5A C 0.43667(17) 0.83185(17) 0.45000(14) 0.0444(4) Uani 1 1 d .
H5AA H 0.4289 0.8724 0.5306 0.053 Uiso 1 1 calc R
H5AB H 0.5318 0.8380 0.4117 0.053 Uiso 1 1 calc R
C6A C 0.32726(16) 0.89744(16) 0.36690(14) 0.0391(4) Uani 1 1 d .
C7A C 0.28033(18) 1.02244(17) 0.35418(16) 0.0510(4) Uani 1 1 d .
H7A1 H 0.2062 1.0501 0.3020 0.061 Uiso 1 1 calc R
H7A2 H 0.3206 1.0848 0.3972 0.061 Uiso 1 1 calc R
C8A C 0.40934(15) 0.66832(15) 0.00141(13) 0.0357(4) Uani 1 1 d .
C9A C 0.36877(17) 0.59921(16) -0.09376(14) 0.0412(4) Uani 1 1 d .
H9AA H 0.2903 0.5512 -0.0806 0.049 Uiso 1 1 calc R
C10A C 0.44212(19) 0.60029(18) -0.20704(14) 0.0476(4) Uani 1 1 d .
H10A H 0.4140 0.5526 -0.2713 0.057 Uiso 1 1 calc R
C11A C 0.55549(19) 0.6698(2) -0.22750(14) 0.0529(5) Uani 1 1 d .
H11A H 0.6053 0.6703 -0.3057 0.064 Uiso 1 1 calc R
C12A C 0.59704(19) 0.7389(2) -0.13407(15) 0.0558(5) Uani 1 1 d .
H12A H 0.6755 0.7868 -0.1480 0.067 Uiso 1 1 calc R
C13A C 0.52375(17) 0.73808(17) -0.01980(14) 0.0443(4) Uani 1 1 d .
H13A H 0.5524 0.7857 0.0443 0.053 Uiso 1 1 calc R
O1B O 0.23655(13) 0.39997(13) 0.53268(10) 0.0534(3) Uani 1 1 d .
N1B N 0.24479(13) 0.21820(13) 0.74522(12) 0.0422(3) Uani 1 1 d .
C1B C 0.14250(16) 0.33061(16) 0.55563(14) 0.0395(4) Uani 1 1 d .
C2B C 0.11268(16) 0.27847(16) 0.68565(13) 0.0386(4) Uani 1 1 d .
H2BA H 0.0253 0.2357 0.7045 0.046 Uiso 1 1 calc R
C3B C 0.16920(16) 0.34301(16) 0.78604(14) 0.0411(4) Uani 1 1 d .
H3BA H 0.2133 0.4252 0.7645 0.049 Uiso 1 1 calc R
C4B C 0.10399(18) 0.32389(18) 0.91464(14) 0.0483(4) Uani 1 1 d .
H4BA H 0.0093 0.3720 0.9225 0.058 Uiso 1 1 calc R
H4BB H 0.1623 0.3537 0.9765 0.058 Uiso 1 1 calc R
C5B C 0.0977(2) 0.17748(19) 0.93027(15) 0.0558(5) Uani 1 1 d .
H5BA H 0.1138 0.1451 1.0162 0.067 Uiso 1 1 calc R
H5BB H 0.0061 0.1543 0.9081 0.067 Uiso 1 1 calc R
C6B C 0.21424(19) 0.12178(18) 0.84214(16) 0.0489(4) Uani 1 1 d .
C7B C 0.2915(2) 0.0082(2) 0.8503(2) 0.0704(6) Uani 1 1 d .
H7BA H 0.3679 -0.0107 0.7922 0.084 Uiso 1 1 calc R
H7BB H 0.2708 -0.0547 0.9142 0.084 Uiso 1 1 calc R
C8B C 0.05736(15) 0.29521(15) 0.45580(13) 0.0362(4) Uani 1 1 d .
C9B C 0.06559(17) 0.36511(17) 0.34212(14) 0.0430(4) Uani 1 1 d .
H9BA H 0.1202 0.4364 0.3316 0.052 Uiso 1 1 calc R
C10B C -0.00539(19) 0.33095(18) 0.24483(14) 0.0484(4) Uani 1 1 d .
H10B H -0.0001 0.3794 0.1679 0.058 Uiso 1 1 calc R
C11B C -0.08400(18) 0.22651(18) 0.25897(14) 0.0471(4) Uani 1 1 d .
H11B H -0.1318 0.2027 0.1916 0.056 Uiso 1 1 calc R
C12B C -0.09308(16) 0.15661(17) 0.37140(14) 0.0433(4) Uani 1 1 d .
H12B H -0.1468 0.0847 0.3811 0.052 Uiso 1 1 calc R
C13B C -0.02374(15) 0.19164(16) 0.46987(13) 0.0382(4) Uani 1 1 d .
H13B H -0.0317 0.1446 0.5473 0.046 Uiso 1 1 calc R

loop_
_atom_site_aniso_label
_atom_site_aniso_U_11
_atom_site_aniso_U_22
_atom_site_aniso_U_33
_atom_site_aniso_U_23
_atom_site_aniso_U_13
_atom_site_aniso_U_12
N1A 0.0310(7) 0.0446(8) 0.0360(7) -0.0003(6) 0.0039(5) -0.0027(6)
O1A 0.0387(7) 0.0944(11) 0.0504(7) -0.0159(7) 0.0013(5) -0.0248(7)
C1A 0.0290(8) 0.0500(10) 0.0409(8) -0.0056(7) -0.0022(6) -0.0053(7)
C2A 0.0275(8) 0.0483(9) 0.0372(8) -0.0070(6) 0.0007(6) -0.0037(7)
C3A 0.0375(9) 0.0400(9) 0.0389(8) 0.0002(6) 0.0002(6) -0.0054(7)
C4A 0.0486(10) 0.0514(11) 0.0343(8) -0.0010(7) -0.0041(7) 0.0007(8)
C5A 0.0421(9) 0.0534(11) 0.0383(8) -0.0096(7) 0.0006(7) -0.0054(8)
C6A 0.0343(8) 0.0448(10) 0.0377(8) -0.0047(7) 0.0080(6) -0.0068(7)
C7A 0.0471(10) 0.0459(11) 0.0587(11) -0.0051(8) 0.0092(8) -0.0059(8)
C8A 0.0298(8) 0.0406(9) 0.0361(8) 0.0005(6) -0.0066(6) 0.0007(6)
C9A 0.0406(9) 0.0456(10) 0.0381(8) -0.0004(7) -0.0081(7) -0.0060(7)
C10A 0.0526(11) 0.0556(11) 0.0340(8) -0.0021(7) -0.0088(7) 0.0004(9)
C11A 0.0495(11) 0.0750(13) 0.0322(8) 0.0039(8) -0.0009(7) -0.0023(10)
C12A 0.0453(10) 0.0821(14) 0.0415(9) 0.0101(9) -0.0051(7) -0.0192(9)
C13A 0.0415(9) 0.0560(11) 0.0372(8) 0.0011(7) -0.0068(7) -0.0123(8)
O1B 0.0468(7) 0.0671(9) 0.0496(7) 0.0007(6) 0.0016(5) -0.0244(6)
N1B 0.0343(7) 0.0473(8) 0.0455(7) -0.0046(6) -0.0069(6) -0.0031(6)
C1B 0.0331(8) 0.0451(9) 0.0405(8) -0.0042(7) 0.0036(6) -0.0071(7)
C2B 0.0305(8) 0.0493(10) 0.0369(8) -0.0027(7) -0.0016(6) -0.0079(7)
C3B 0.0374(9) 0.0459(10) 0.0402(8) -0.0060(7) -0.0041(7) -0.0028(7)
C4B 0.0422(9) 0.0664(12) 0.0365(8) -0.0054(8) -0.0051(7) -0.0036(8)
C5B 0.0551(12) 0.0753(14) 0.0395(9) 0.0060(8) -0.0084(8) -0.0197(10)
C6B 0.0529(11) 0.0488(11) 0.0481(10) 0.0009(8) -0.0172(8) -0.0125(8)
C7B 0.0816(16) 0.0516(12) 0.0806(14) 0.0011(10) -0.0336(12) -0.0052(11)
C8B 0.0303(8) 0.0436(9) 0.0330(7) -0.0031(6) 0.0042(6) -0.0003(7)
C9B 0.0428(9) 0.0439(10) 0.0413(8) -0.0010(7) 0.0042(7) -0.0043(7)
C10B 0.0550(11) 0.0564(11) 0.0316(8) 0.0013(7) 0.0010(7) 0.0001(9)
C11B 0.0444(10) 0.0613(12) 0.0347(8) -0.0084(7) -0.0042(7) 0.0014(9)
C12B 0.0361(9) 0.0544(11) 0.0400(8) -0.0060(7) 0.0017(7) -0.0077(8)
C13B 0.0321(8) 0.0488(10) 0.0327(7) 0.0000(6) 0.0038(6) -0.0053(7)

loop_
_atom_type_symbol
_atom_type_description
_atom_type_scat_dispersion_real
_atom_type_scat_dispersion_imag
_atom_type_scat_source
C C 0.0033 0.0016 'International Tables Vol C Tables 4.2.6.8 and 6.1.1.4'
H H 0.0000 0.0000 'International Tables Vol C Tables 4.2.6.8 and 6.1.1.4'
O O 0.0106 0.0060 'International Tables Vol C Tables 4.2.6.8 and 6.1.1.4'
N N 0.0061 0.0033 'International Tables Vol C Tables 4.2.6.8 and 6.1.1.4'

loop_
_geom_angle_atom_site_label_1
_geom_angle_atom_site_label_2
_geom_angle_atom_site_label_3
_geom_angle
C6A N1A C3A 105.59(12)
C6A N1A C2A 110.47(12)
C3A N1A C2A 59.36(10)
O1A C1A C2A 119.76(14)
O1A C1A C8A 120.61(13)
C2A C1A C8A 119.63(14)
C3A C2A C1A 117.93(14)
C3A C2A N1A 58.99(9)
C1A C2A N1A 112.46(12)
N1A C3A C2A 61.65(10)
N1A C3A C4A 110.43(13)
C2A C3A C4A 117.81(14)
C3A C4A C5A 103.95(13)
C6A C5A C4A 104.54(13)
C7A C6A N1A 120.33(15)
C7A C6A C5A 128.69(16)
N1A C6A C5A 110.88(13)
C13A C8A C9A 118.92(14)
C13A C8A C1A 123.31(13)
C9A C8A C1A 117.77(14)
C10A C9A C8A 120.29(16)
C11A C10A C9A 120.50(16)
C10A C11A C12A 119.92(16)
C11A C12A C13A 119.86(17)
C8A C13A C12A 120.51(15)
C6B N1B C3B 105.17(13)
C6B N1B C2B 111.34(13)
C3B N1B C2B 58.96(9)
O1B C1B C8B 120.82(14)
O1B C1B C2B 120.00(14)
C8B C1B C2B 119.18(14)
C3B C2B C1B 117.51(14)
C3B C2B N1B 59.29(10)
C1B C2B N1B 112.05(13)
C2B C3B N1B 61.75(10)
C2B C3B C4B 117.92(15)
N1B C3B C4B 110.14(14)
C3B C4B C5B 103.66(14)
C6B C5B C4B 103.73(14)
C7B C6B N1B 120.43(18)
C7B C6B C5B 128.92(19)
N1B C6B C5B 110.39(15)
C13B C8B C9B 119.12(14)
C13B C8B C1B 122.54(14)
C9B C8B C1B 118.26(15)
C10B C9B C8B 120.25(16)
C9B C10B C11B 120.28(15)
C10B C11B C12B 119.95(15)
C11B C12B C13B 120.01(16)
C12B C13B C8B 120.36(14)

loop_
_geom_bond_atom_site_label_1
_geom_bond_atom_site_label_2
_geom_bond_distance
N1A C6A 1.447(2)
N1A C3A 1.477(2)
N1A C2A 1.5164(19)
O1A C1A 1.2215(19)
C1A C2A 1.492(2)
C1A C8A 1.493(2)
C2A C3A 1.483(2)
C3A C4A 1.511(2)
C4A C5A 1.523(2)
C5A C6A 1.509(2)
C6A C7A 1.320(2)
C8A C13A 1.385(2)
C8A C9A 1.394(2)
C9A C10A 1.381(2)
C10A C11A 1.374(3)
C11A C12A 1.383(2)
C12A C13A 1.390(2)
O1B C1B 1.2228(19)
N1B C6B 1.445(2)
N1B C3B 1.484(2)
N1B C2B 1.520(2)
C1B C8B 1.491(2)
C1B C2B 1.505(2)
C2B C3B 1.479(2)
C3B C4B 1.508(2)
C4B C5B 1.518(3)
C5B C6B 1.515(3)
C6B C7B 1.316(3)
C8B C13B 1.391(2)
C8B C9B 1.396(2)
C9B C10B 1.383(2)
C10B C11B 1.383(2)
C11B C12B 1.385(2)
C12B C13B 1.387(2)
